data_1569944
loop_
_publ_author_name
'Xu, Meiling'
'Sun, Bin'
'Poole, 3rd, David A'
'Bobylev, Eduard O.'
'Jing, Xu'
'Wu, Jinguo'
'He, Cheng'
'Duan, Chunying'
'Reek, Joost N. H.'

_publ_section_title
;
 Broadening the catalytic region from the cavity to windows by
 M<sub>6</sub>L<sub>12</sub> nanospheres in cyclizations.
;
_journal_issue 42
_journal_name_full 'Chemical science'
_journal_page_first 11699
_journal_page_last 11707
_journal_paper_doi 10.1039/d3sc02998k
_journal_volume 14
_journal_year 2023
_chemical_formula_sum 'C517 H643 Au12 B12 Cl12 F48 N63 O28 Pd6'
_chemical_formula_weight 12657.02
_space_group_crystal_system trigonal
_space_group_IT_number 148
_space_group_name_Hall '-R 3'
_space_group_name_H-M_alt 'R -3 :H'
_atom_sites_solution_hydrogens mixed
_audit_creation_method SHELXL-2018/3
_audit_update_record
;
2022-01-24 deposited with the CCDC.	2023-09-25 downloaded from the CCDC.
;
_cell_angle_alpha 90
_cell_angle_beta 90
_cell_angle_gamma 120
_cell_formula_units_Z 3
_cell_length_a 30.373(3)
_cell_length_b 30.373(3)
_cell_length_c 77.172(13)
_cell_measurement_reflns_used 9539
_cell_measurement_temperature 200(2)
_cell_measurement_theta_max 24.294
_cell_measurement_theta_min 2.248
_cell_volume 61655(13)
_computing_structure_refinement 'SHELXL-2018/3 (Sheldrick, 2018)'
_diffrn_ambient_temperature 200(2)
_diffrn_measured_fraction_theta_full 0.999
_diffrn_measured_fraction_theta_max 0.999
_diffrn_measurement_device_type 'CCD area detector'
_diffrn_radiation_type MoK\a
_diffrn_radiation_wavelength 0.71073
_diffrn_reflns_av_R_equivalents 0.0990
_diffrn_reflns_av_unetI/netI 0.0344
_diffrn_reflns_Laue_measured_fraction_full 0.999
_diffrn_reflns_Laue_measured_fraction_max 0.999
_diffrn_reflns_limit_h_max 36
_diffrn_reflns_limit_h_min -36
_diffrn_reflns_limit_k_max 36
_diffrn_reflns_limit_k_min -36
_diffrn_reflns_limit_l_max 91
_diffrn_reflns_limit_l_min -91
_diffrn_reflns_number 545606
_diffrn_reflns_point_group_measured_fraction_full 0.999
_diffrn_reflns_point_group_measured_fraction_max 0.999
_diffrn_reflns_theta_full 24.999
_diffrn_reflns_theta_max 24.999
_diffrn_reflns_theta_min 1.341
_exptl_absorpt_coefficient_mu 2.352
_exptl_crystal_colour colorless
_exptl_crystal_density_diffrn 1.023
_exptl_crystal_description block
_exptl_crystal_F_000 18990
_exptl_crystal_size_max 0.230
_exptl_crystal_size_mid 0.200
_exptl_crystal_size_min 0.200
_refine_diff_density_max 4.784
_refine_diff_density_min -1.242
_refine_diff_density_rms 0.274
_refine_ls_extinction_method none
_refine_ls_goodness_of_fit_ref 1.047
_refine_ls_hydrogen_treatment constr
_refine_ls_matrix_type full
_refine_ls_number_parameters 1038
_refine_ls_number_reflns 24104
_refine_ls_number_restraints 617
_refine_ls_restrained_S_all 1.048
_refine_ls_R_factor_all 0.1278
_refine_ls_R_factor_gt 0.0991
_refine_ls_shift/su_max 0.008
_refine_ls_shift/su_mean 0.001
_refine_ls_structure_factor_coef Fsqd
_refine_ls_weighting_details 'w=1/[\s^2^(Fo^2^)+(0.3000P)^2^] where P=(Fo^2^+2Fc^2^)/3'
_refine_ls_weighting_scheme calc
_refine_ls_wR_factor_gt 0.3268
_refine_ls_wR_factor_ref 0.3620
_reflns_Friedel_coverage 0.000
_reflns_number_gt 17692
_reflns_number_total 24104
_reflns_threshold_expression 'I > 2\s(I)'
_cod_data_source_file d3sc02998k2.cif
_cod_data_source_block 1_CCDC1
_cod_depositor_comments 'Adding full bibliography for 1569942--1569944.cif.'
_cod_original_cell_volume 61655(15)
_cod_database_code 1569944
_shelx_shelxl_version_number 2018/3
_shelx_space_group_comment
;
The symmetry employed for this shelxl refinement is uniquely defined
by the following loop, which should always be used as a source of
symmetry information in preference to the above space-group names.
They are only intended as comments.
;
_shelx_estimated_absorpt_t_min 0.614
_shelx_estimated_absorpt_t_max 0.651

loop_
_space_group_symop_operation_xyz
'x, y, z'
'-y, x-y, z'
'-x+y, -x, z'
'x+2/3, y+1/3, z+1/3'
'-y+2/3, x-y+1/3, z+1/3'
'-x+y+2/3, -x+1/3, z+1/3'
'x+1/3, y+2/3, z+2/3'
'-y+1/3, x-y+2/3, z+2/3'
'-x+y+1/3, -x+2/3, z+2/3'
'-x, -y, -z'
'y, -x+y, -z'
'x-y, x, -z'
'-x+2/3, -y+1/3, -z+1/3'
'y+2/3, -x+y+1/3, -z+1/3'
'x-y+2/3, x+1/3, -z+1/3'
'-x+1/3, -y+2/3, -z+2/3'
'y+1/3, -x+y+2/3, -z+2/3'
'x-y+1/3, x+2/3, -z+2/3'

loop_
_atom_site_label
_atom_site_type_symbol
_atom_site_fract_x
_atom_site_fract_y
_atom_site_fract_z
_atom_site_U_iso_or_equiv
_atom_site_adp_type
_atom_site_occupancy
_atom_site_site_symmetry_order
_atom_site_calc_flag
_atom_site_refinement_flags_posn
_atom_site_refinement_flags_adp
_atom_site_refinement_flags_occupancy
_atom_site_disorder_assembly
_atom_site_disorder_group
Au1 Au 0.37667(2) 0.49644(2) 0.02190(2) 0.0767(2) Uani 1 1 d . . . . .
Au2 Au 0.66364(19) 0.55118(17) 0.18275(6) 0.0972(13) Uani 0.5 1 d . . P . .
Au2' Au 0.6690(2) 0.56363(18) 0.18637(6) 0.0898(10) Uani 0.5 1 d . . P . .
Pd1 Pd 0.74511(2) 0.73051(2) 0.05947(2) 0.0358(2) Uani 1 1 d . . . . .
Cl1 Cl 0.7303(5) 0.6154(4) 0.20668(11) 0.095(3) Uani 0.5 1 d . U P . .
Cl1' Cl 0.7361(4) 0.6016(4) 0.20153(15) 0.106(3) Uani 0.5 1 d . U P . .
Cl2 Cl 0.38557(9) 0.54200(7) -0.00415(2) 0.0555(5) Uani 1 1 d . . . . .
N1 N 0.7034(2) 0.6607(2) 0.04916(8) 0.0447(14) Uani 1 1 d . . . . .
N2 N 0.4109(3) 0.4656(4) 0.05361(12) 0.086(3) Uani 1 1 d . . . . .
N3 N 0.3288(3) 0.4229(4) 0.05129(11) 0.079(3) Uani 1 1 d . . . . .
N4 N 0.0376(2) 0.2769(3) 0.04028(8) 0.0465(15) Uani 1 1 d . . . . .
N5 N 0.7683(2) 0.7024(2) 0.07890(8) 0.0425(14) Uani 1 1 d . . . . .
N6 N 0.6033(4) 0.5149(4) 0.15147(11) 0.087(3) Uani 1 1 d . . . . .
N7 N 0.5644(5) 0.4702(4) 0.17400(14) 0.093(3) Uani 1 1 d . . . . .
N8 N 0.4672(2) 0.3449(2) 0.26420(8) 0.0461(14) Uani 1 1 d . . . . .
C101 C 0.7274(3) 0.6388(4) 0.04164(14) 0.069(3) Uani 1 1 d . . . . .
H10A H 0.763473 0.656360 0.041808 0.083 Uiso 1 1 calc R U . . .
C102 C 0.7030(4) 0.5939(4) 0.0340(2) 0.101(5) Uani 1 1 d . . . . .
H10B H 0.721276 0.580462 0.028139 0.121 Uiso 1 1 calc R U . . .
C103 C 0.6498(4) 0.5664(5) 0.0347(2) 0.106(5) Uani 1 1 d . . . . .
H10C H 0.631617 0.533838 0.029437 0.127 Uiso 1 1 calc R U . . .
C104 C 0.6241(3) 0.5861(3) 0.04298(11) 0.055(2) Uani 1 1 d . . . . .
C105 C 0.6526(3) 0.6348(3) 0.04997(9) 0.0443(17) Uani 1 1 d . . . . .
H10D H 0.635425 0.650000 0.055441 0.053 Uiso 1 1 calc R U . . .
C106 C 0.5666(3) 0.5563(3) 0.04437(12) 0.057(2) Uani 1 1 d . . . . .
C107 C 0.5401(4) 0.5118(4) 0.03648(16) 0.081(3) Uani 1 1 d . . . . .
H10E H 0.557154 0.499656 0.029303 0.098 Uiso 1 1 calc R U . . .
C108 C 0.4856(4) 0.4814(5) 0.03863(19) 0.092(4) Uani 1 1 d . . . . .
C109 C 0.4647(4) 0.4984(4) 0.04953(14) 0.080(3) Uani 1 1 d . . . . .
C110 C 0.4896(4) 0.5465(5) 0.05750(16) 0.081(3) Uani 1 1 d . . . . .
C111 C 0.5413(3) 0.5735(4) 0.05455(15) 0.079(3) Uani 1 1 d . . . . .
H11A H 0.560507 0.605870 0.059889 0.094 Uiso 1 1 calc R U . . .
C112 C 0.4546(11) 0.4325(11) 0.0262(4) 0.089(7) Uiso 0.5 1 d . . P A 1
H11B H 0.417692 0.415645 0.029213 0.107 Uiso 0.5 1 calc R U P A 1
C113 C 0.4735(12) 0.3972(12) 0.0302(4) 0.105(8) Uiso 0.5 1 d . . P A 1
H11C H 0.468211 0.388257 0.042514 0.157 Uiso 0.5 1 calc R U P A 1
H11D H 0.454983 0.366349 0.023189 0.157 Uiso 0.5 1 calc R U P A 1
H11E H 0.509886 0.413666 0.027513 0.157 Uiso 0.5 1 calc R U P A 1
C114 C 0.4616(11) 0.4495(11) 0.0064(4) 0.092(7) Uiso 0.5 1 d . . P A 1
H11F H 0.448436 0.472705 0.004556 0.137 Uiso 0.5 1 calc R U P A 1
H11G H 0.497767 0.466685 0.003350 0.137 Uiso 0.5 1 calc R U P A 1
H11H H 0.442863 0.419368 -0.000974 0.137 Uiso 0.5 1 calc R U P A 1
C12A C 0.4617(11) 0.4209(11) 0.0334(3) 0.090(7) Uiso 0.5 1 d D . P A 2
H12A H 0.427300 0.403846 0.038927 0.108 Uiso 0.5 1 calc R U P A 2
C13A C 0.4864(14) 0.3939(14) 0.0408(5) 0.128(11) Uiso 0.5 1 d D . P A 2
H13A H 0.487419 0.396897 0.053411 0.192 Uiso 0.5 1 calc R U P A 2
H13B H 0.466970 0.357873 0.037506 0.192 Uiso 0.5 1 calc R U P A 2
H13C H 0.521069 0.408814 0.036242 0.192 Uiso 0.5 1 calc R U P A 2
C14A C 0.4507(13) 0.4276(14) 0.0145(4) 0.112(9) Uiso 0.5 1 d D . P A 2
H14A H 0.433756 0.447752 0.014028 0.168 Uiso 0.5 1 calc R U P A 2
H14B H 0.482791 0.445049 0.008035 0.168 Uiso 0.5 1 calc R U P A 2
H14C H 0.428692 0.394108 0.009298 0.168 Uiso 0.5 1 calc R U P A 2
C115 C 0.4630(8) 0.5581(8) 0.0713(3) 0.062(5) Uiso 0.5 1 d . . P B 1
H11I H 0.426146 0.531777 0.071013 0.074 Uiso 0.5 1 calc R U P B 1
C116 C 0.4686(15) 0.6097(18) 0.0669(6) 0.125(12) Uiso 0.5 1 d . . P B 1
H11J H 0.451434 0.618794 0.075768 0.188 Uiso 0.5 1 calc R U P B 1
H11K H 0.504744 0.635565 0.066563 0.188 Uiso 0.5 1 calc R U P B 1
H11L H 0.453206 0.607837 0.055570 0.188 Uiso 0.5 1 calc R U P B 1
C117 C 0.4855(12) 0.5590(12) 0.0908(4) 0.100(8) Uiso 0.5 1 d . . P B 1
H11M H 0.466657 0.566782 0.099363 0.150 Uiso 0.5 1 calc R U P B 1
H11N H 0.481715 0.525622 0.093323 0.150 Uiso 0.5 1 calc R U P B 1
H11O H 0.521601 0.584998 0.091237 0.150 Uiso 0.5 1 calc R U P B 1
C15A C 0.4618(10) 0.5769(12) 0.0657(3) 0.078(6) Uiso 0.5 1 d . . P B 2
H15A H 0.424192 0.553102 0.065929 0.094 Uiso 0.5 1 calc R U P B 2
C16A C 0.4713(15) 0.6214(15) 0.0578(6) 0.123(11) Uiso 0.5 1 d . . P B 2
H16A H 0.456627 0.613906 0.046095 0.184 Uiso 0.5 1 calc R U P B 2
H16B H 0.455971 0.637512 0.064567 0.184 Uiso 0.5 1 calc R U P B 2
H16C H 0.508102 0.644421 0.056988 0.184 Uiso 0.5 1 calc R U P B 2
C17A C 0.4841(12) 0.5828(12) 0.0856(4) 0.099(8) Uiso 0.5 1 d . . P B 2
H17A H 0.475417 0.549248 0.090101 0.148 Uiso 0.5 1 calc R U P B 2
H17B H 0.521144 0.604813 0.085469 0.148 Uiso 0.5 1 calc R U P B 2
H17C H 0.469013 0.597904 0.093049 0.148 Uiso 0.5 1 calc R U P B 2
C118 C 0.3951(4) 0.4344(6) 0.06699(18) 0.097(4) Uani 1 1 d . . . . .
H11P H 0.415654 0.430664 0.075474 0.116 Uiso 1 1 calc R U . . .
C119 C 0.3425(5) 0.4081(6) 0.06622(18) 0.119(6) Uani 1 1 d . . . . .
H11Q H 0.320047 0.384318 0.074490 0.143 Uiso 1 1 calc R U . . .
C120 C 0.3723(4) 0.4605(5) 0.04327(15) 0.088(4) Uani 1 1 d . . . . .
C121 C 0.2794(3) 0.3997(4) 0.04561(13) 0.073(3) Uani 1 1 d . . . . .
C122 C 0.2461(4) 0.4130(4) 0.05245(15) 0.084(4) Uani 1 1 d . . . . .
C123 C 0.1957(3) 0.3851(5) 0.04778(16) 0.089(4) Uani 1 1 d . . . . .
H12B H 0.171903 0.392397 0.053168 0.106 Uiso 1 1 calc R U . . .
C124 C 0.1786(3) 0.3473(5) 0.03564(13) 0.080(3) Uani 1 1 d . . . . .
C125 C 0.2127(4) 0.3346(5) 0.02840(14) 0.087(4) Uani 1 1 d . . . . .
H12C H 0.200832 0.307713 0.020195 0.104 Uiso 1 1 calc R U . . .
C126 C 0.2629(4) 0.3600(5) 0.03286(15) 0.089(4) Uani 1 1 d . . . . .
C127 C 0.2642(5) 0.4575(6) 0.0652(2) 0.117(6) Uani 1 1 d . . . . .
H12K H 0.300614 0.476665 0.064395 0.140 Uiso 0.5 1 d R U P C 1
H12J H 0.300394 0.475015 0.066795 0.140 Uiso 0.5 1 d R U P D 2
C128 C 0.2460(10) 0.4311(10) 0.0851(3) 0.082(6) Uiso 0.5 1 d . . P E 1
H12D H 0.260002 0.408670 0.087286 0.123 Uiso 0.5 1 calc R U P E 1
H12E H 0.258764 0.457999 0.093875 0.123 Uiso 0.5 1 calc R U P E 1
H12F H 0.208846 0.411315 0.085663 0.123 Uiso 0.5 1 calc R U P E 1
C129 C 0.2418(13) 0.4869(13) 0.0643(5) 0.106(9) Uiso 0.5 1 d . . P E 1
H12G H 0.256877 0.513723 0.073128 0.159 Uiso 0.5 1 calc R U P E 1
H12H H 0.247314 0.502303 0.052816 0.159 Uiso 0.5 1 calc R U P E 1
H12I H 0.205262 0.465697 0.066490 0.159 Uiso 0.5 1 calc R U P E 1
C28A C 0.2318(17) 0.4470(17) 0.0801(6) 0.141(13) Uiso 0.5 1 d . . P E 2
H28A H 0.245781 0.477045 0.087591 0.212 Uiso 0.5 1 calc R U P E 2
H28B H 0.197611 0.438411 0.076291 0.212 Uiso 0.5 1 calc R U P E 2
H28C H 0.229853 0.418294 0.086580 0.212 Uiso 0.5 1 calc R U P E 2
C29A C 0.2547(16) 0.4999(16) 0.0550(6) 0.131(12) Uiso 0.5 1 d . . P E 2
C130 C 0.2994(5) 0.3472(10) 0.0249(2) 0.156(10) Uani 1 1 d . . . . .
H13D H 0.333513 0.368898 0.030287 0.187 Uiso 1 1 calc R U . . .
C131 C 0.3046(5) 0.3544(7) 0.00575(19) 0.124(6) Uani 1 1 d . . . . .
H13E H 0.329303 0.345198 0.001460 0.186 Uiso 1 1 calc R U . . .
H13F H 0.271602 0.332761 0.000235 0.186 Uiso 1 1 calc R U . . .
H13G H 0.316431 0.390117 0.002963 0.186 Uiso 1 1 calc R U . . .
C132 C 0.2815(8) 0.2879(8) 0.0286(3) 0.144(7) Uani 1 1 d . . . . .
H13H H 0.305763 0.279580 0.023248 0.216 Uiso 1 1 calc R U . . .
H13I H 0.280259 0.282066 0.041095 0.216 Uiso 1 1 calc R U . . .
H13J H 0.247669 0.266159 0.023584 0.216 Uiso 1 1 calc R U . . .
C133 C 0.1235(3) 0.3170(4) 0.03094(11) 0.063(2) Uani 1 1 d . . . . .
C134 C 0.1074(4) 0.2970(5) 0.01437(13) 0.080(3) Uani 1 1 d . . . . .
H13K H 0.131272 0.303460 0.005393 0.095 Uiso 1 1 calc R U . . .
C135 C 0.0566(4) 0.2680(4) 0.01141(12) 0.075(3) Uani 1 1 d . . . . .
H13L H 0.045116 0.254516 0.000137 0.090 Uiso 1 1 calc R U . . .
C136 C 0.0218(4) 0.2577(4) 0.02408(11) 0.058(2) Uani 1 1 d . . . . .
H13M H -0.013430 0.237157 0.021662 0.070 Uiso 1 1 calc R U . . .
C137 C 0.0856(3) 0.3034(3) 0.04363(11) 0.054(2) Uani 1 1 d . . . . .
H13N H 0.095777 0.314280 0.055220 0.065 Uiso 1 1 calc R U . . .
C201 C 0.8181(3) 0.7160(4) 0.08003(12) 0.064(2) Uani 1 1 d . . . . .
H20A H 0.841612 0.737461 0.071485 0.077 Uiso 1 1 calc R U . . .
C202 C 0.8343(4) 0.6986(5) 0.09359(16) 0.089(4) Uani 1 1 d . . . . .
H20B H 0.869304 0.708770 0.094573 0.107 Uiso 1 1 calc R U . . .
C203 C 0.8011(4) 0.6671(5) 0.10558(13) 0.084(3) Uani 1 1 d . . . . .
H20C H 0.812692 0.654074 0.114605 0.101 Uiso 1 1 calc R U . . .
C204 C 0.7530(4) 0.6543(4) 0.10484(13) 0.070(3) Uani 1 1 d . . . . .
C205 C 0.7357(3) 0.6716(3) 0.09091(10) 0.0477(17) Uani 1 1 d . . . . .
H20D H 0.700643 0.661284 0.090034 0.057 Uiso 1 1 calc R U . . .
C206 C 0.7140(4) 0.6194(5) 0.11770(13) 0.077(3) Uani 1 1 d . U . . .
C207 C 0.6752(4) 0.6261(4) 0.12333(13) 0.072(2) Uani 1 1 d . U . . .
H20E H 0.673341 0.654594 0.119213 0.086 Uiso 1 1 calc R U . . .
C208 C 0.6381(5) 0.5929(5) 0.13487(15) 0.082(3) Uani 1 1 d . U . . .
C209 C 0.6432(5) 0.5515(5) 0.14084(15) 0.086(3) Uani 1 1 d . U . . .
C210 C 0.6825(5) 0.5448(5) 0.13564(16) 0.096(3) Uani 1 1 d . U . . .
C211 C 0.7170(5) 0.5779(5) 0.12396(17) 0.097(3) Uani 1 1 d . U . . .
H21A H 0.743517 0.572480 0.120015 0.116 Uiso 1 1 calc R U . . .
C212 C 0.5955(5) 0.6021(5) 0.14153(16) 0.087(3) Uani 1 1 d D U . . .
H21R H 0.566951 0.571329 0.145747 0.105 Uiso 0.5 1 d R U P F 1
H21Q H 0.576660 0.580399 0.151007 0.105 Uiso 0.5 1 d R U P G 2
C213 C 0.6221(11) 0.6437(11) 0.1568(4) 0.100(7) Uiso 0.5 1 d . U P H 1
H21B H 0.634567 0.629970 0.165794 0.151 Uiso 0.5 1 calc R U P H 1
H21C H 0.650704 0.674733 0.151966 0.151 Uiso 0.5 1 calc R U P H 1
H21D H 0.597253 0.651652 0.161766 0.151 Uiso 0.5 1 calc R U P H 1
C214 C 0.5804(12) 0.6266(13) 0.1301(4) 0.106(7) Uiso 0.5 1 d . U P H 1
H21E H 0.553434 0.630829 0.135398 0.159 Uiso 0.5 1 calc R U P H 1
H21F H 0.609431 0.660010 0.127304 0.159 Uiso 0.5 1 calc R U P H 1
H21G H 0.567602 0.606361 0.119508 0.159 Uiso 0.5 1 calc R U P H 1
C13B C 0.6153(13) 0.6573(8) 0.1445(5) 0.123(8) Uiso 0.5 1 d D U P H 2
H13O H 0.587722 0.662375 0.148727 0.184 Uiso 0.5 1 calc R U P H 2
H13P H 0.642579 0.669966 0.153138 0.184 Uiso 0.5 1 calc R U P H 2
H13Q H 0.628570 0.675837 0.133605 0.184 Uiso 0.5 1 calc R U P H 2
C14B C 0.5610(13) 0.5882(14) 0.1250(4) 0.115(8) Uiso 0.5 1 d . U P H 2
H14D H 0.546749 0.551988 0.122386 0.172 Uiso 0.5 1 calc R U P H 2
H14E H 0.533318 0.595190 0.127193 0.172 Uiso 0.5 1 calc R U P H 2
H14F H 0.581378 0.608574 0.115187 0.172 Uiso 0.5 1 calc R U P H 2
C215 C 0.6705(10) 0.4874(11) 0.1381(4) 0.094(5) Uiso 0.5 1 d D U P I 1
H21H H 0.639148 0.466467 0.145133 0.113 Uiso 0.5 1 calc R U P I 1
C216 C 0.7192(11) 0.5040(12) 0.1485(4) 0.099(7) Uiso 0.5 1 d D U P I 1
H21I H 0.719350 0.523478 0.158699 0.148 Uiso 0.5 1 calc R U P I 1
H21J H 0.720559 0.473947 0.152335 0.148 Uiso 0.5 1 calc R U P I 1
H21K H 0.748809 0.525331 0.141277 0.148 Uiso 0.5 1 calc R U P I 1
C217 C 0.6747(15) 0.4586(14) 0.1232(4) 0.133(9) Uiso 0.5 1 d D U P I 1
H21L H 0.644598 0.446460 0.115822 0.199 Uiso 0.5 1 calc R U P I 1
H21M H 0.705225 0.480838 0.116493 0.199 Uiso 0.5 1 calc R U P I 1
H21N H 0.676975 0.429454 0.127551 0.199 Uiso 0.5 1 calc R U P I 1
C15B C 0.6901(13) 0.5052(12) 0.1441(4) 0.100(5) Uiso 0.5 1 d . U P I 2
H15B H 0.661536 0.485756 0.152424 0.120 Uiso 0.5 1 calc R U P I 2
C16B C 0.7437(14) 0.5270(14) 0.1545(5) 0.118(8) Uiso 0.5 1 d . U P I 2
H16D H 0.747550 0.553541 0.162566 0.177 Uiso 0.5 1 calc R U P I 2
H16E H 0.743856 0.499277 0.160878 0.177 Uiso 0.5 1 calc R U P I 2
H16F H 0.771825 0.541328 0.146143 0.177 Uiso 0.5 1 calc R U P I 2
C17B C 0.6974(16) 0.4735(15) 0.1353(5) 0.132(9) Uiso 0.5 1 d . U P I 2
H17D H 0.701527 0.450622 0.143207 0.199 Uiso 0.5 1 calc R U P I 2
H17E H 0.668060 0.453632 0.127730 0.199 Uiso 0.5 1 calc R U P I 2
H17F H 0.728085 0.492149 0.128224 0.199 Uiso 0.5 1 calc R U P I 2
C218 C 0.5570(7) 0.4747(5) 0.14596(16) 0.116(6) Uani 1 1 d . . . . .
H21O H 0.544332 0.468765 0.134431 0.139 Uiso 1 1 calc R U . . .
C219 C 0.5342(8) 0.4468(6) 0.1593(2) 0.122(6) Uani 1 1 d . . . . .
H21P H 0.502510 0.415882 0.159239 0.147 Uiso 1 1 calc R U . . .
C220 C 0.6088(5) 0.5131(4) 0.16910(15) 0.085(3) Uani 1 1 d . . . . .
C221 C 0.5573(4) 0.4507(4) 0.19186(14) 0.076(2) Uani 1 1 d . U . . .
C222 C 0.5286(4) 0.4606(4) 0.20222(14) 0.073(2) Uani 1 1 d . U . . .
C223 C 0.5175(4) 0.4381(4) 0.21895(13) 0.068(2) Uani 1 1 d . U . . .
H22A H 0.495253 0.442487 0.226494 0.082 Uiso 1 1 calc R U . . .
C224 C 0.5398(4) 0.4093(4) 0.22425(14) 0.072(2) Uani 1 1 d . U . . .
C225 C 0.5681(5) 0.4003(4) 0.21195(15) 0.081(2) Uani 1 1 d . U . . .
H22B H 0.581349 0.378963 0.215111 0.097 Uiso 1 1 calc R U . . .
C226 C 0.5779(5) 0.4203(4) 0.19583(15) 0.083(3) Uani 1 1 d . U . . .
C227 C 0.5040(5) 0.4919(5) 0.19654(17) 0.088(3) Uani 1 1 d . U . . .
H22C H 0.518652 0.507503 0.185041 0.105 Uiso 1 1 calc R U . . .
C228 C 0.4475(7) 0.4594(8) 0.1944(3) 0.135(5) Uani 1 1 d . U . . .
H22D H 0.433249 0.480622 0.190772 0.202 Uiso 1 1 calc R U . . .
H22E H 0.440080 0.433394 0.185546 0.202 Uiso 1 1 calc R U . . .
H22F H 0.432200 0.442822 0.205424 0.202 Uiso 1 1 calc R U . . .
C229 C 0.5210(9) 0.5377(7) 0.2105(3) 0.149(6) Uani 1 1 d . U . . .
H22G H 0.558232 0.557198 0.211221 0.223 Uiso 1 1 calc R U . . .
H22H H 0.508268 0.560105 0.206801 0.223 Uiso 1 1 calc R U . . .
H22I H 0.506952 0.523358 0.221903 0.223 Uiso 1 1 calc R U . . .
C230 C 0.6071(5) 0.4068(5) 0.18291(17) 0.093(3) Uani 1 1 d D U . . .
H23L H 0.621668 0.433127 0.174297 0.112 Uiso 0.5 1 d R U P J 1
H23K H 0.610108 0.423037 0.171947 0.112 Uiso 0.5 1 d R U P K 2
C231 C 0.5692(12) 0.3525(11) 0.1733(4) 0.105(7) Uiso 0.5 1 d . U P L 1
H23A H 0.539954 0.353579 0.168365 0.157 Uiso 0.5 1 calc R U P L 1
H23B H 0.587695 0.346763 0.163962 0.157 Uiso 0.5 1 calc R U P L 1
H23C H 0.557237 0.324784 0.181716 0.157 Uiso 0.5 1 calc R U P L 1
C232 C 0.6456(11) 0.4004(12) 0.1891(4) 0.096(6) Uiso 0.5 1 d . U P L 1
H23D H 0.661093 0.391938 0.179457 0.144 Uiso 0.5 1 calc R U P L 1
H23E H 0.671265 0.431973 0.194583 0.144 Uiso 0.5 1 calc R U P L 1
H23F H 0.632033 0.372815 0.197586 0.144 Uiso 0.5 1 calc R U P L 1
C31B C 0.5989(14) 0.3571(12) 0.1834(5) 0.132(9) Uiso 0.5 1 d D U P L 2
H31A H 0.565205 0.333506 0.178690 0.199 Uiso 0.5 1 calc R U P L 2
H31B H 0.624947 0.355189 0.176457 0.199 Uiso 0.5 1 calc R U P L 2
H31C H 0.600906 0.347740 0.195421 0.199 Uiso 0.5 1 calc R U P L 2
C32B C 0.6598(9) 0.4350(12) 0.1906(5) 0.123(8) Uiso 0.5 1 d D U P L 2
C233 C 0.5270(3) 0.3857(3) 0.24141(13) 0.057(2) Uani 1 1 d . . . . .
C234 C 0.5622(4) 0.3778(4) 0.25094(15) 0.077(3) Uani 1 1 d . . . . .
H23G H 0.594994 0.388312 0.246317 0.092 Uiso 1 1 calc R U . . .
C235 C 0.5493(4) 0.3557(5) 0.26639(14) 0.081(3) Uani 1 1 d . . . . .
H23H H 0.573895 0.352854 0.273116 0.097 Uiso 1 1 calc R U . . .
C236 C 0.5018(3) 0.3372(4) 0.27277(11) 0.060(2) Uani 1 1 d . . . . .
H23I H 0.492591 0.318704 0.283332 0.072 Uiso 1 1 calc R U . . .
C237 C 0.4804(3) 0.3684(3) 0.24854(10) 0.0503(18) Uani 1 1 d . . . . .
H23J H 0.456001 0.372943 0.242319 0.060 Uiso 1 1 calc R U . . .
B1 B 0.7138(9) 1.0877(7) -0.0867(2) 0.106(6) Uani 1 1 d . . . . .
F11 F 0.7070(3) 1.1176(3) -0.09735(10) 0.100(2) Uani 1 1 d . . . . .
F12 F 0.7033(3) 1.0944(4) -0.06951(11) 0.129(3) Uani 1 1 d . . . . .
F13 F 0.7664(6) 1.1060(7) -0.08501(13) 0.186(6) Uani 1 1 d . . . . .
F14 F 0.6618(5) 1.0364(5) -0.08711(18) 0.088(3) Uiso 0.5 1 d . . P . .
F14' F 0.7219(8) 1.0519(8) -0.0995(3) 0.135(6) Uiso 0.5 1 d . . P . .
B2 B 0.8890(10) 1.1399(8) 0.0280(2) 0.126(5) Uani 1 1 d . U . . .
F21 F 0.8518(4) 1.0936(3) 0.02358(11) 0.143(4) Uani 1 1 d . U . . .
F22 F 0.9057(4) 1.1591(3) 0.04046(11) 0.138(3) Uani 1 1 d . U . . .
F23 F 0.8994(5) 1.1737(4) 0.01483(14) 0.168(5) Uani 1 1 d . U . . .
F24 F 0.9378(8) 1.1256(8) 0.0247(3) 0.136(5) Uiso 0.5 1 d . U P . .
F24' F 0.8434(11) 1.1445(10) 0.0375(4) 0.169(6) Uiso 0.5 1 d . U P . .
N300 N 0.5637(12) 0.6913(12) 0.0085(4) 0.180(14) Uiso 0.5 1 d D . P M 1
O300 O 0.554(3) 0.666(4) 0.0354(6) 0.46(6) Uiso 0.5 1 d D . P M 1
C301 C 0.5524(14) 0.7301(14) 0.0149(5) 0.141(12) Uiso 0.5 1 d D . P M 1
C302 C 0.6031(13) 0.7168(13) -0.0043(4) 0.126(10) Uiso 0.5 1 d D . P M 1
C303 C 0.5797(13) 0.6735(12) 0.0219(4) 0.124(10) Uiso 0.5 1 d D . P M 1
O420 O 0.5162(16) 0.7433(19) -0.0094(5) 0.25(2) Uiso 0.5 1 d D . P N 2
C421 C 0.6012(17) 0.783(3) -0.0046(10) 0.28(4) Uiso 0.5 1 d D . P N 2
C422 C 0.5539(17) 0.775(2) 0.0041(6) 0.19(2) Uiso 0.5 1 d D . P N 2
C423 C 0.4673(16) 0.724(2) 0.0004(7) 0.20(2) Uiso 0.5 1 d D . P N 2
C424 C 0.462(3) 0.698(2) -0.0168(7) 0.20(2) Uiso 0.5 1 d D . P N 2
O310 O 0.7067(14) 0.5142(15) 0.2634(4) 0.209(14) Uiso 0.5 1 d D . P O 1
N310 N 0.7216(9) 0.4875(8) 0.2389(3) 0.124(8) Uiso 0.5 1 d D . P O 1
C311 C 0.7560(10) 0.4964(10) 0.2247(3) 0.102(8) Uiso 0.5 1 d D . P O 1
C312 C 0.6842(11) 0.4355(8) 0.2416(4) 0.122(10) Uiso 0.5 1 d D . P O 1
C313 C 0.7350(7) 0.5181(7) 0.2514(2) 0.070(5) Uiso 0.5 1 d D . P O 1
O4W O 0.6341(16) 0.3381(18) 0.2252(5) 0.207(14) Uiso 0.5 1 d . . P P 1
O400 O 0.666667 0.333333 0.2594(8) 0.190(17) Uiso 0.5 3 d DS U P Q 2
C401 C 0.644(4) 0.366(4) 0.2367(15) 0.13(2) Uiso 0.1667 1 d D U P Q 2
C403 C 0.666667 0.333333 0.2788(8) 0.19(2) Uiso 0.5 3 d DS U P Q 2
C402 C 0.666667 0.333333 0.2400(8) 0.197(19) Uiso 0.5 3 d DS U P Q 2
C404 C 0.697(6) 0.318(7) 0.2674(19) 0.190(19) Uiso 0.1667 1 d D U P Q 2
N330 N 0.5942(10) 0.5373(10) 0.2548(4) 0.131(9) Uiso 0.5 1 d D . P R 2
O330 O 0.666(2) 0.538(5) 0.255(2) 0.65(11) Uiso 0.5 1 d D . P R 2
C331 C 0.6056(17) 0.5849(13) 0.2472(7) 0.180(18) Uiso 0.5 1 d D . P R 2
C332 C 0.5413(12) 0.5074(16) 0.2591(7) 0.19(2) Uiso 0.5 1 d D . P R 2
C333 C 0.6204(13) 0.5157(13) 0.2505(5) 0.140(12) Uiso 0.5 1 d D . P R 2
N340 N 0.446(2) 0.316(2) 0.1367(7) 0.30(2) Uiso 0.5 1 d D U P . .
O340 O 0.432(2) 0.317(2) 0.1089(8) 0.29(2) Uiso 0.5 1 d D U P . .
C341 C 0.400(3) 0.297(3) 0.1480(9) 0.29(2) Uiso 0.5 1 d D U P . .
C343 C 0.432(3) 0.290(2) 0.1214(8) 0.29(2) Uiso 0.5 1 d D U P . .
C342 C 0.459(3) 0.370(2) 0.1329(10) 0.29(2) Uiso 0.5 1 d D U P . .
O1W O 0.2036(19) 0.5081(18) 0.1215(6) 0.233(17) Uiso 0.5 1 d . . P . .
O410 O 0.366(2) 0.238(2) 0.0545(9) 0.29(2) Uiso 0.5 1 d D . P . .
C411 C 0.348(2) 0.253(2) 0.0280(8) 0.20(2) Uiso 0.5 1 d D . P . .
C412 C 0.373(4) 0.226(3) 0.0363(9) 0.29(4) Uiso 0.5 1 d D . P . .
C413 C 0.354(4) 0.266(4) 0.0681(12) 0.33(5) Uiso 0.5 1 d D . P . .
C414 C 0.383(3) 0.291(4) 0.0843(11) 0.27(4) Uiso 0.5 1 d D . P . .
N320 N 0.5788(11) 0.6969(11) -0.1843(4) 0.167(13) Uiso 0.5 1 d D . P . .
O320 O 0.586(7) 0.712(3) -0.2121(6) 0.74(13) Uiso 0.5 1 d D . P . .
C321 C 0.5738(12) 0.6624(11) -0.1707(4) 0.116(9) Uiso 0.5 1 d D . P . .
C322 C 0.6299(12) 0.7395(11) -0.1839(4) 0.136(12) Uiso 0.5 1 d D . P . .
C323 C 0.5652(15) 0.6792(14) -0.2003(4) 0.149(14) Uiso 0.5 1 d D . P . .

loop_
_atom_site_aniso_label
_atom_site_aniso_U_11
_atom_site_aniso_U_22
_atom_site_aniso_U_33
_atom_site_aniso_U_23
_atom_site_aniso_U_13
_atom_site_aniso_U_12
Au1 0.0581(3) 0.0799(3) 0.0772(3) -0.0146(2) 0.00854(18) 0.0232(2)
Au2 0.0743(9) 0.0833(18) 0.100(3) 0.0434(15) -0.0076(15) 0.0137(11)
Au2' 0.113(3) 0.096(2) 0.0641(11) 0.0274(12) 0.0075(13) 0.055(2)
Pd1 0.0383(3) 0.0400(3) 0.0300(3) 0.0042(2) 0.0096(2) 0.0203(2)
Cl1 0.130(6) 0.116(6) 0.054(4) -0.019(3) -0.045(3) 0.072(5)
Cl1' 0.088(4) 0.112(6) 0.100(6) 0.003(5) -0.058(4) 0.037(4)
Cl2 0.0793(14) 0.0473(10) 0.0405(10) -0.0011(8) 0.0114(9) 0.0321(10)
N1 0.041(3) 0.050(3) 0.044(3) 0.001(3) 0.006(3) 0.023(3)
N2 0.029(4) 0.122(8) 0.078(6) -0.007(6) 0.003(4) 0.014(4)
N3 0.037(4) 0.103(7) 0.059(5) -0.018(5) 0.011(3) 0.006(4)
N4 0.045(4) 0.053(4) 0.038(3) -0.010(3) -0.002(3) 0.022(3)
N5 0.039(3) 0.049(3) 0.040(3) 0.009(3) 0.011(3) 0.022(3)
N6 0.116(8) 0.089(7) 0.056(5) 0.035(5) 0.027(5) 0.051(6)
N7 0.129(9) 0.063(5) 0.078(6) 0.047(5) 0.046(6) 0.041(6)
N8 0.047(3) 0.047(3) 0.042(3) 0.014(3) 0.001(3) 0.022(3)
C101 0.046(5) 0.062(5) 0.093(7) -0.020(5) 0.014(5) 0.023(4)
C102 0.062(6) 0.074(7) 0.148(12) -0.056(8) 0.017(7) 0.019(5)
C103 0.050(6) 0.093(8) 0.153(13) -0.071(9) -0.003(6) 0.018(6)
C104 0.042(4) 0.057(5) 0.053(5) -0.003(4) 0.005(4) 0.015(4)
C105 0.040(4) 0.049(4) 0.038(4) 0.004(3) 0.010(3) 0.018(3)
C106 0.043(4) 0.058(5) 0.061(5) -0.002(4) 0.001(4) 0.019(4)
C107 0.041(5) 0.063(6) 0.106(8) -0.017(6) 0.020(5) 0.001(4)
C108 0.048(5) 0.080(7) 0.118(10) -0.026(7) 0.006(6) 0.009(5)
C109 0.041(5) 0.086(7) 0.074(7) -0.023(6) 0.007(4) 0.002(5)
C110 0.042(5) 0.090(7) 0.097(8) -0.017(6) 0.014(5) 0.022(5)
C111 0.033(4) 0.076(6) 0.103(8) -0.031(6) 0.006(5) 0.009(4)
C118 0.056(6) 0.121(10) 0.085(8) 0.008(7) -0.004(6) 0.022(7)
C119 0.076(8) 0.134(12) 0.068(8) -0.006(7) 0.013(6) -0.007(8)
C120 0.049(5) 0.103(9) 0.077(7) -0.033(6) 0.008(5) 0.013(5)
C121 0.044(5) 0.079(6) 0.059(6) -0.015(5) 0.015(4) 0.002(5)
C122 0.050(5) 0.082(7) 0.080(7) -0.030(6) 0.008(5) 0.002(5)
C123 0.033(4) 0.104(8) 0.103(8) -0.051(7) 0.006(5) 0.015(5)
C124 0.034(4) 0.112(8) 0.063(6) -0.041(6) 0.002(4) 0.013(5)
C125 0.053(6) 0.114(9) 0.066(6) -0.036(6) 0.011(5) 0.022(6)
C126 0.043(5) 0.128(10) 0.083(7) -0.024(7) 0.013(5) 0.034(6)
C127 0.056(6) 0.136(12) 0.118(11) -0.074(10) 0.005(6) 0.018(7)
C130 0.059(7) 0.28(3) 0.117(11) -0.119(15) -0.016(7) 0.070(11)
C131 0.070(7) 0.165(14) 0.110(10) -0.047(10) 0.034(7) 0.039(8)
C132 0.128(14) 0.132(15) 0.20(2) 0.021(14) 0.031(13) 0.084(13)
C133 0.041(4) 0.081(6) 0.050(5) -0.028(4) 0.003(4) 0.018(4)
C134 0.053(5) 0.116(9) 0.052(5) -0.019(5) 0.011(4) 0.029(6)
C135 0.058(5) 0.100(8) 0.042(5) -0.028(5) 0.003(4) 0.020(5)
C136 0.062(5) 0.073(6) 0.042(4) -0.024(4) -0.009(4) 0.034(5)
C137 0.032(4) 0.063(5) 0.051(5) -0.026(4) -0.005(3) 0.012(4)
C201 0.046(5) 0.086(6) 0.060(5) 0.020(5) 0.013(4) 0.032(5)
C202 0.059(6) 0.129(10) 0.086(8) 0.043(7) 0.008(5) 0.053(7)
C203 0.082(7) 0.130(10) 0.057(6) 0.029(6) 0.005(5) 0.066(7)
C204 0.072(6) 0.093(7) 0.064(6) 0.040(5) 0.020(5) 0.056(6)
C205 0.045(4) 0.058(5) 0.039(4) 0.009(3) 0.001(3) 0.026(4)
C206 0.090(6) 0.097(6) 0.058(5) 0.042(4) 0.032(4) 0.055(5)
C207 0.085(5) 0.084(5) 0.064(5) 0.036(4) 0.030(4) 0.056(4)
C208 0.093(5) 0.092(5) 0.066(5) 0.036(4) 0.030(4) 0.050(4)
C209 0.099(5) 0.096(5) 0.072(5) 0.029(4) 0.036(4) 0.054(4)
C210 0.110(6) 0.101(5) 0.083(5) 0.051(5) 0.024(5) 0.058(5)
C211 0.108(6) 0.109(6) 0.086(6) 0.043(5) 0.032(5) 0.064(5)
C212 0.088(6) 0.098(6) 0.085(6) 0.039(5) 0.025(5) 0.054(5)
C218 0.174(16) 0.076(8) 0.057(7) 0.018(6) 0.018(8) 0.033(9)
C219 0.170(16) 0.091(10) 0.097(11) 0.029(9) 0.027(11) 0.059(10)
C220 0.108(9) 0.083(7) 0.077(7) 0.047(6) 0.045(7) 0.057(7)
C221 0.091(5) 0.071(5) 0.072(5) 0.033(4) 0.037(4) 0.045(4)
C222 0.093(5) 0.067(4) 0.072(5) 0.033(4) 0.029(4) 0.050(4)
C223 0.079(5) 0.069(5) 0.071(5) 0.035(4) 0.028(4) 0.048(4)
C224 0.075(5) 0.068(5) 0.079(5) 0.034(4) 0.031(4) 0.041(4)
C225 0.092(5) 0.078(5) 0.087(5) 0.040(4) 0.044(5) 0.053(4)
C226 0.093(5) 0.076(5) 0.080(5) 0.041(4) 0.041(4) 0.042(4)
C227 0.115(7) 0.091(6) 0.084(6) 0.037(5) 0.020(5) 0.072(5)
C228 0.112(10) 0.148(12) 0.162(13) 0.049(11) 0.013(10) 0.079(9)
C229 0.204(15) 0.123(11) 0.168(14) 0.015(10) 0.002(12) 0.118(11)
C230 0.104(6) 0.093(6) 0.100(7) 0.040(5) 0.045(6) 0.062(5)
C233 0.048(5) 0.046(4) 0.074(6) 0.024(4) 0.007(4) 0.021(4)
C234 0.055(5) 0.083(7) 0.090(8) 0.029(6) 0.006(5) 0.032(5)
C235 0.055(6) 0.106(8) 0.071(7) 0.033(6) -0.011(5) 0.031(6)
C236 0.048(5) 0.086(6) 0.048(5) 0.022(4) -0.003(4) 0.035(5)
C237 0.059(5) 0.050(4) 0.039(4) 0.013(3) 0.009(3) 0.025(4)
B1 0.168(18) 0.100(11) 0.090(11) 0.003(8) -0.035(11) 0.097(12)
F11 0.129(6) 0.085(4) 0.103(5) 0.028(4) -0.019(4) 0.066(4)
F12 0.113(6) 0.163(8) 0.090(6) 0.038(5) 0.006(4) 0.054(6)
F13 0.233(13) 0.338(19) 0.092(6) 0.034(9) 0.001(7) 0.223(14)
B2 0.171(10) 0.113(9) 0.080(8) -0.011(7) -0.047(8) 0.062(8)
F21 0.176(8) 0.081(5) 0.089(5) -0.018(4) -0.051(5) 0.002(5)
F22 0.180(7) 0.113(5) 0.093(5) -0.037(4) -0.067(5) 0.051(5)
F23 0.199(9) 0.102(6) 0.142(7) 0.006(5) -0.080(7) 0.031(6)

loop_
_atom_type_symbol
_atom_type_description
_atom_type_scat_dispersion_real
_atom_type_scat_dispersion_imag
_atom_type_scat_source
C C 0.0033 0.0016 'International Tables Vol C Tables 4.2.6.8 and 6.1.1.4'
H H 0.0000 0.0000 'International Tables Vol C Tables 4.2.6.8 and 6.1.1.4'
N N 0.0061 0.0033 'International Tables Vol C Tables 4.2.6.8 and 6.1.1.4'
O O 0.0106 0.0060 'International Tables Vol C Tables 4.2.6.8 and 6.1.1.4'
Cl Cl 0.1484 0.1585 'International Tables Vol C Tables 4.2.6.8 and 6.1.1.4'
Pd Pd -0.9988 1.0072 'International Tables Vol C Tables 4.2.6.8 and 6.1.1.4'
Au Au -2.0133 8.8022 'International Tables Vol C Tables 4.2.6.8 and 6.1.1.4'
B B 0.0013 0.0007 'International Tables Vol C Tables 4.2.6.8 and 6.1.1.4'
F F 0.0171 0.0103 'International Tables Vol C Tables 4.2.6.8 and 6.1.1.4'

loop_
_geom_angle_atom_site_label_1
_geom_angle_atom_site_label_2
_geom_angle_atom_site_label_3
_geom_angle
_geom_angle_site_symmetry_1
_geom_angle_site_symmetry_3
_geom_angle_publ_flag
C120 Au1 Cl2 177.8(3) . . ?
C220 Au2 Cl1' 178.9(5) . . ?
C220 Au2 Cl1 165.9(5) . . ?
Cl1' Au2 Cl1 13.4(4) . . ?
Cl1' Au2' C220 165.5(6) . . ?
Cl1' Au2' Cl1 16.2(4) . . ?
C220 Au2' Cl1 176.0(5) . . ?
N8 Pd1 N1 177.8(2) 15 . ?
N8 Pd1 N5 89.2(3) 15 . ?
N1 Pd1 N5 91.0(3) . . ?
N8 Pd1 N4 89.2(3) 15 2_665 ?
N1 Pd1 N4 90.7(3) . 2_665 ?
N5 Pd1 N4 178.4(3) . 2_665 ?
Cl1' Cl1 Au2' 63.0(15) . . ?
Cl1' Cl1 Au2 58.4(15) . . ?
Au2' Cl1 Au2 4.8(3) . . ?
Cl1 Cl1' Au2' 100.8(18) . . ?
Cl1 Cl1' Au2 108.2(18) . . ?
Au2' Cl1' Au2 7.5(3) . . ?
C105 N1 C101 118.9(7) . . ?
C105 N1 Pd1 122.3(5) . . ?
C101 N1 Pd1 118.8(6) . . ?
C118 N2 C120 113.1(9) . . ?
C118 N2 C109 122.8(10) . . ?
C120 N2 C109 123.9(11) . . ?
C121 N3 C119 122.2(9) . . ?
C121 N3 C120 128.8(11) . . ?
C119 N3 C120 108.9(9) . . ?
C137 N4 C136 119.8(7) . . ?
C137 N4 Pd1 120.9(5) . 3_565 ?
C136 N4 Pd1 118.8(6) . 3_565 ?
C205 N5 C201 119.5(7) . . ?
C205 N5 Pd1 121.1(5) . . ?
C201 N5 Pd1 119.4(5) . . ?
C220 N6 C218 110.9(9) . . ?
C220 N6 C209 121.9(12) . . ?
C218 N6 C209 127.0(10) . . ?
C220 N7 C219 109.8(10) . . ?
C220 N7 C221 120.9(12) . . ?
C219 N7 C221 128.5(11) . . ?
C236 N8 C237 118.2(7) . . ?
C236 N8 Pd1 120.7(5) . 14_455 ?
C237 N8 Pd1 121.0(5) . 14_455 ?
C102 C101 N1 122.9(9) . . ?
C101 C102 C103 118.6(10) . . ?
C104 C103 C102 120.2(10) . . ?
C103 C104 C105 117.4(8) . . ?
C103 C104 C106 121.0(8) . . ?
C105 C104 C106 121.5(8) . . ?
N1 C105 C104 121.7(7) . . ?
C107 C106 C111 118.8(8) . . ?
C107 C106 C104 120.4(8) . . ?
C111 C106 C104 120.7(8) . . ?
C106 C107 C108 121.0(10) . . ?
C109 C108 C107 116.7(10) . . ?
C109 C108 C112 124.8(13) . . ?
C107 C108 C112 118.2(14) . . ?
C109 C108 C12A 124.6(13) . . ?
C107 C108 C12A 114.1(14) . . ?
C108 C109 C110 125.3(9) . . ?
C108 C109 N2 117.9(10) . . ?
C110 C109 N2 116.8(9) . . ?
C111 C110 C109 113.9(9) . . ?
C111 C110 C115 124.9(12) . . ?
C109 C110 C115 119.2(11) . . ?
C111 C110 C15A 118.6(13) . . ?
C109 C110 C15A 125.9(12) . . ?
C106 C111 C110 123.8(9) . . ?
C113 C112 C114 113(2) . . ?
C113 C112 C108 107(2) . . ?
C114 C112 C108 111(2) . . ?
C13A C12A C14A 130(3) . . ?
C13A C12A C108 118(2) . . ?
C14A C12A C108 95(2) . . ?
C110 C115 C116 107(2) . . ?
C110 C115 C117 112.9(18) . . ?
C116 C115 C117 111(2) . . ?
C16A C15A C17A 116(3) . . ?
C16A C15A C110 117(2) . . ?
C17A C15A C110 97(2) . . ?
N2 C118 C119 106.4(12) . . ?
N3 C119 C118 107.4(11) . . ?
N2 C120 N3 104.1(11) . . ?
N2 C120 Au1 128.2(8) . . ?
N3 C120 Au1 127.7(9) . . ?
C122 C121 N3 120.4(9) . . ?
C122 C121 C126 120.9(9) . . ?
N3 C121 C126 118.7(9) . . ?
C121 C122 C123 118.4(9) . . ?
C121 C122 C127 121.0(9) . . ?
C123 C122 C127 120.6(10) . . ?
C124 C123 C122 122.2(9) . . ?
C123 C124 C125 119.2(9) . . ?
C123 C124 C133 121.2(8) . . ?
C125 C124 C133 119.5(9) . . ?
C126 C125 C124 121.2(10) . . ?
C125 C126 C121 117.9(9) . . ?
C125 C126 C130 121.1(11) . . ?
C121 C126 C130 120.9(10) . . ?
C129 C127 C122 118.0(19) . . ?
C28A C127 C122 114(2) . . ?
C28A C127 C29A 101(3) . . ?
C122 C127 C29A 104.9(18) . . ?
C129 C127 C128 101.6(19) . . ?
C122 C127 C128 106.0(14) . . ?
C126 C130 C131 114.4(17) . . ?
C126 C130 C132 109.8(15) . . ?
C131 C130 C132 106.8(14) . . ?
C134 C133 C137 116.9(8) . . ?
C134 C133 C124 122.0(8) . . ?
C137 C133 C124 120.8(7) . . ?
C135 C134 C133 118.3(8) . . ?
C136 C135 C134 121.9(8) . . ?
C135 C136 N4 119.8(8) . . ?
N4 C137 C133 123.2(7) . . ?
N5 C201 C202 119.4(8) . . ?
C203 C202 C201 120.9(10) . . ?
C204 C203 C202 120.4(9) . . ?
C203 C204 C205 119.4(9) . . ?
C203 C204 C206 123.2(9) . . ?
C205 C204 C206 117.3(9) . . ?
N5 C205 C204 120.3(7) . . ?
C207 C206 C211 118.4(9) . . ?
C207 C206 C204 122.8(9) . . ?
C211 C206 C204 118.9(10) . . ?
C206 C207 C208 122.9(10) . . ?
C207 C208 C209 116.1(10) . . ?
C207 C208 C212 122.0(10) . . ?
C209 C208 C212 121.8(9) . . ?
C210 C209 C208 121.8(10) . . ?
C210 C209 N6 121.3(11) . . ?
C208 C209 N6 116.7(11) . . ?
C211 C210 C209 119.4(11) . . ?
C211 C210 C15B 120.9(17) . . ?
C209 C210 C15B 119.5(15) . . ?
C211 C210 C215 123.4(16) . . ?
C209 C210 C215 112.7(14) . . ?
C210 C211 C206 121.4(12) . . ?
C214 C212 C208 115.0(16) . . ?
C13B C212 C208 110.7(17) . . ?
C13B C212 C14B 106(2) . . ?
C208 C212 C14B 100.8(15) . . ?
C214 C212 C213 102.5(19) . . ?
C208 C212 C213 104.4(14) . . ?
C217 C215 C216 104(3) . . ?
C217 C215 C210 121(2) . . ?
C216 C215 C210 93(2) . . ?
C17B C15B C210 122(3) . . ?
C17B C15B C16B 93(3) . . ?
C210 C15B C16B 115(2) . . ?
C219 C218 N6 107.9(14) . . ?
C218 C219 N7 108.0(16) . . ?
N6 C220 N7 103.2(12) . . ?
N6 C220 Au2 129.7(9) . . ?
N7 C220 Au2 126.5(9) . . ?
N6 C220 Au2' 131.2(8) . . ?
N7 C220 Au2' 125.6(9) . . ?
Au2 C220 Au2' 7.4(3) . . ?
C222 C221 C226 125.8(9) . . ?
C222 C221 N7 117.1(10) . . ?
C226 C221 N7 116.9(9) . . ?
C221 C222 C223 117.9(9) . . ?
C221 C222 C227 123.1(9) . . ?
C223 C222 C227 118.9(9) . . ?
C224 C223 C222 119.3(9) . . ?
C225 C224 C223 117.3(9) . . ?
C225 C224 C233 124.0(9) . . ?
C223 C224 C233 118.3(9) . . ?
C226 C225 C224 123.8(10) . . ?
C225 C226 C221 115.7(10) . . ?
C225 C226 C230 120.6(10) . . ?
C221 C226 C230 123.6(10) . . ?
C228 C227 C222 112.0(11) . . ?
C228 C227 C229 114.0(14) . . ?
C222 C227 C229 107.1(11) . . ?
C31B C230 C32B 99.6(18) . . ?
C232 C230 C226 117.9(17) . . ?
C31B C230 C226 117.3(18) . . ?
C32B C230 C226 100.7(18) . . ?
C232 C230 C231 103.7(19) . . ?
C226 C230 C231 110.9(14) . . ?
C237 C233 C234 117.0(8) . . ?
C237 C233 C224 121.9(8) . . ?
C234 C233 C224 121.0(9) . . ?
C235 C234 C233 119.6(10) . . ?
C234 C235 C236 121.5(9) . . ?
C235 C236 N8 120.5(8) . . ?
C233 C237 N8 122.8(8) . . ?
F11 B1 F12 111.5(13) . . ?
F11 B1 F13 109.0(16) . . ?
F12 B1 F13 98.5(12) . . ?
F11 B1 F14 104.3(14) . . ?
F12 B1 F14 88.4(14) . . ?
F13 B1 F14 140.5(13) . . ?
F11 B1 F14' 102.9(14) . . ?
F12 B1 F14' 144.5(13) . . ?
F13 B1 F14' 78.1(14) . . ?
F14 B1 F14' 74.3(12) . . ?
F22 B2 F21 134(2) . . ?
F22 B2 F23 112.2(18) . . ?
F21 B2 F23 110.9(13) . . ?
F22 B2 F24' 75.4(18) . . ?
F21 B2 F24' 84.1(18) . . ?
F23 B2 F24' 99.0(18) . . ?
F22 B2 F24 92.1(17) . . ?
F21 B2 F24 94.4(16) . . ?
F23 B2 F24 99.9(18) . . ?
F24' B2 F24 160.2(17) . . ?
B2 F22 F24' 66.3(17) . . ?
B2 F24' F22 38.3(9) . . ?
C303 N300 C302 112(2) . . ?
C303 N300 C301 110(2) . . ?
C302 N300 C301 105(2) . . ?
O300 C303 N300 113(3) . . ?
C422 O420 C423 101(2) . . ?
C422 O420 C424 156(3) . . ?
C423 O420 C424 57.3(18) . . ?
O420 C422 C421 99(2) . . ?
O420 C423 C424 66(3) . . ?
C423 C424 O420 57.0(19) . . ?
C313 N310 C312 119.4(18) . . ?
C313 N310 C311 120.4(19) . . ?
C312 N310 C311 114.8(18) . . ?
O310 C313 N310 124(2) . . ?
C404 O400 C404 101(4) 3_665 2_655 ?
C404 O400 C404 101(4) 3_665 . ?
C404 O400 C404 101(4) 2_655 . ?
C404 O400 C403 63(4) 3_665 . ?
C404 O400 C403 63(4) 2_655 . ?
C404 O400 C403 63(4) . . ?
C404 O400 C402 117(4) 3_665 . ?
C404 O400 C402 117(4) 2_655 . ?
C404 O400 C402 117(4) . . ?
C403 O400 C402 180.0 . . ?
O400 C403 C404 54(7) . 2_655 ?
C404 C403 C404 89(10) 3_665 2_655 ?
O400 C403 C404 54(7) . . ?
C404 C403 C404 89(10) 3_665 . ?
C404 C403 C404 89(10) 2_655 . ?
C401 C402 C401 117(3) 3_665 2_655 ?
C401 C402 C401 117(3) 3_665 . ?
C401 C402 C401 117(3) 2_655 . ?
C401 C402 O400 100(5) 3_665 . ?
C401 C402 O400 100(5) 2_655 . ?
C401 C402 O400 100(5) . . ?
O400 C404 C403 62(3) . . ?
C333 N330 C332 121(2) . . ?
C333 N330 C331 120(2) . . ?
C332 N330 C331 111(2) . . ?
O330 C333 N330 116(3) . . ?
C343 N340 C341 109(3) . . ?
C343 N340 C342 107(2) . . ?
C341 N340 C342 104(2) . . ?
N340 C341 C321 105(4) . 10_665 ?
O340 C343 N340 113(3) . . ?
C412 O410 C413 154(7) . . ?
O410 C412 C411 96(5) . . ?
C414 C413 O410 129(9) . . ?
C323 N320 C321 119(2) . . ?
C323 N320 C322 111(2) . . ?
C321 N320 C322 108(2) . . ?
N320 C321 C341 109(3) . 10_665 ?
O320 C323 N320 115(3) . . ?

loop_
_geom_bond_atom_site_label_1
_geom_bond_atom_site_label_2
_geom_bond_distance
_geom_bond_site_symmetry_2
_geom_bond_publ_flag
Au1 C120 1.945(15) . ?
Au1 Cl2 2.378(2) . ?
Au2 C220 1.815(16) . ?
Au2 Cl1' 2.433(10) . ?
Au2 Cl1 2.713(11) . ?
Au2' Cl1' 2.120(10) . ?
Au2' C220 2.162(15) . ?
Au2' Cl1 2.337(11) . ?
Pd1 N8 2.006(6) 15 ?
Pd1 N1 2.013(6) . ?
Pd1 N5 2.020(6) . ?
Pd1 N4 2.022(6) 2_665 ?
Cl1 Cl1' 0.662(14) . ?
N1 C105 1.338(10) . ?
N1 C101 1.339(11) . ?
N2 C118 1.320(16) . ?
N2 C120 1.364(16) . ?
N2 C109 1.461(12) . ?
N3 C121 1.373(13) . ?
N3 C119 1.374(19) . ?
N3 C120 1.387(14) . ?
N4 C137 1.291(10) . ?
N4 C136 1.361(10) . ?
N5 C205 1.338(10) . ?
N5 C201 1.357(11) . ?
N6 C220 1.375(15) . ?
N6 C218 1.392(19) . ?
N6 C209 1.425(14) . ?
N7 C220 1.380(15) . ?
N7 C219 1.41(2) . ?
N7 C221 1.472(13) . ?
N8 C236 1.356(10) . ?
N8 C237 1.359(10) . ?
C101 C102 1.322(14) . ?
C102 C103 1.403(16) . ?
C103 C104 1.356(14) . ?
C104 C105 1.397(12) . ?
C104 C106 1.516(12) . ?
C106 C107 1.326(14) . ?
C106 C111 1.372(14) . ?
C107 C108 1.446(14) . ?
C108 C109 1.305(16) . ?
C108 C112 1.62(3) . ?
C108 C12A 1.65(3) . ?
C109 C110 1.407(16) . ?
C110 C111 1.379(13) . ?
C110 C115 1.48(2) . ?
C110 C15A 1.66(3) . ?
C112 C113 1.48(4) . ?
C112 C114 1.59(4) . ?
C12A C13A 1.475(19) . ?
C12A C14A 1.532(19) . ?
C115 C116 1.53(5) . ?
C115 C117 1.65(4) . ?
C15A C16A 1.38(5) . ?
C15A C17A 1.65(4) . ?
C118 C119 1.384(18) . ?
C121 C122 1.368(16) . ?
C121 C126 1.438(15) . ?
C122 C123 1.377(14) . ?
C122 C127 1.533(16) . ?
C123 C124 1.368(14) . ?
C124 C125 1.389(15) . ?
C124 C133 1.498(12) . ?
C125 C126 1.366(15) . ?
C126 C130 1.480(17) . ?
C127 C129 1.37(4) . ?
C127 C28A 1.44(4) . ?
C127 C29A 1.65(5) . ?
C127 C128 1.69(3) . ?
C130 C131 1.49(2) . ?
C130 C132 1.63(3) . ?
C133 C134 1.395(13) . ?
C133 C137 1.407(12) . ?
C134 C135 1.360(14) . ?
C135 C136 1.356(13) . ?
C201 C202 1.370(14) . ?
C202 C203 1.350(15) . ?
C203 C204 1.314(15) . ?
C204 C205 1.408(12) . ?
C204 C206 1.501(13) . ?
C206 C207 1.364(15) . ?
C206 C211 1.395(16) . ?
C207 C208 1.394(14) . ?
C208 C209 1.419(17) . ?
C208 C212 1.542(17) . ?
C209 C210 1.365(18) . ?
C210 C211 1.366(16) . ?
C210 C15B 1.49(3) . ?
C210 C215 1.61(3) . ?
C212 C214 1.37(3) . ?
C212 C13B 1.488(18) . ?
C212 C14B 1.57(3) . ?
C212 C213 1.62(3) . ?
C215 C217 1.486(19) . ?
C215 C216 1.531(19) . ?
C15B C17B 1.28(5) . ?
C15B C16B 1.63(5) . ?
C218 C219 1.295(19) . ?
C221 C222 1.322(14) . ?
C221 C226 1.384(16) . ?
C222 C223 1.420(13) . ?
C222 C227 1.541(15) . ?
C223 C224 1.409(14) . ?
C224 C225 1.397(15) . ?
C224 C233 1.463(13) . ?
C225 C226 1.350(15) . ?
C226 C230 1.522(17) . ?
C227 C228 1.50(2) . ?
C227 C229 1.63(2) . ?
C230 C232 1.36(3) . ?
C230 C31B 1.40(3) . ?
C230 C32B 1.508(18) . ?
C230 C231 1.64(3) . ?
C233 C237 1.354(12) . ?
C233 C234 1.414(13) . ?
C234 C235 1.328(14) . ?
C235 C236 1.351(14) . ?
B1 F11 1.312(15) . ?
B1 F12 1.41(2) . ?
B1 F13 1.41(2) . ?
B1 F14 1.57(3) . ?
B1 F14' 1.57(3) . ?
B2 F22 1.107(18) . ?
B2 F21 1.33(2) . ?
B2 F23 1.37(2) . ?
B2 F24' 1.64(4) . ?
B2 F24 1.76(3) . ?
F22 F24' 1.73(3) . ?
N300 C303 1.362(18) . ?
N300 C302 1.445(18) . ?
N300 C301 1.469(19) . ?
O300 C303 1.25(2) . ?
O420 C422 1.49(2) . ?
O420 C423 1.50(2) . ?
O420 C424 1.63(7) . ?
C421 C422 1.50(2) . ?
C423 C424 1.50(2) . ?
O310 C313 1.229(17) . ?
N310 C313 1.257(16) . ?
N310 C312 1.426(17) . ?
N310 C311 1.444(17) . ?
O400 C404 1.37(16) 3_665 ?
O400 C404 1.37(16) 2_655 ?
O400 C404 1.37(16) . ?
O400 C403 1.49(2) . ?
O400 C402 1.50(2) . ?
C401 C402 1.49(2) . ?
C403 C404 1.51(2) 3_665 ?
C403 C404 1.51(2) 2_655 ?
C403 C404 1.51(2) . ?
N330 C333 1.302(17) . ?
N330 C332 1.435(18) . ?
N330 C331 1.433(18) . ?
O330 C333 1.27(2) . ?
N340 C343 1.36(2) . ?
N340 C341 1.48(2) . ?
N340 C342 1.50(2) . ?
O340 C343 1.26(2) . ?
C341 C321 2.06(8) 10_665 ?
O410 C412 1.49(2) . ?
O410 C413 1.50(2) . ?
C411 C412 1.50(2) . ?
C413 C414 1.50(2) . ?
N320 C323 1.326(18) . ?
N320 C321 1.436(18) . ?
N320 C322 1.441(18) . ?
O320 C323 1.26(2) . ?
